data_2102481
loop_
_publ_author_name
'Parkin, Sean'
'Hao, Xiang'
'Brock, Carolyn Pratt'

_publ_section_title
;
 2-Biphenylol revisited
;
_journal_issue 2
_journal_name_full 'Acta Crystallographica Section B'
_journal_page_first 197
_journal_page_last 203
_journal_paper_doi 10.1107/S0108768104003696
_journal_volume 60
_journal_year 2004
_chemical_formula_sum 'C12 H10 O'
_chemical_formula_weight 170.20
_chemical_name_common 2-biphenylol
_chemical_name_systematic
;
 ?
;
_space_group_IT_number 43
_symmetry_cell_setting orthorhombic
_symmetry_space_group_name_Hall 'F 2 -2d'
_symmetry_space_group_name_H-M 'F d d 2'
_atom_sites_solution_hydrogens geom
_atom_sites_solution_primary direct
_atom_sites_solution_secondary difmap
_audit_creation_method SHELXL-97
_cell_angle_alpha 90.00
_cell_angle_beta 90.00
_cell_angle_gamma 90.00
_cell_formula_units_Z 8
_cell_length_a 12.874(2)
_cell_length_b 23.940(3)
_cell_length_c 5.8880(10)
_cell_measurement_reflns_used 5983
_cell_measurement_temperature 294(2)
_cell_measurement_theta_max 27.48
_cell_measurement_theta_min 1.02
_cell_volume 1814.7(5)
_computing_cell_refinement 'SCALEPACK (Otwinowski & Minor, 1997)'
_computing_data_collection 'COLLECT (Nonius, 1998)'
_computing_data_reduction 'DENZO-SMN (Otwinowski & Minor, 1997)'
_computing_molecular_graphics 'XP in Siemens SHELXTL (Sheldrick, 1994)'
_computing_publication_material
;
SHELX97-2 (Sheldrick, 1997) and local procedures
;
_computing_structure_refinement 'SHELXL-97 (Sheldrick, 1997)'
_computing_structure_solution 'SHELXS-97 (Sheldrick, 1990)'
_diffrn_ambient_temperature 294(2)
_diffrn_detector_area_resol_mean 18
_diffrn_measured_fraction_theta_full 0.998
_diffrn_measured_fraction_theta_max 0.998
_diffrn_measurement_device_type 'Nonius KappaCCD diffractometer'
_diffrn_measurement_method '\w scans at fixed \c = 55\%'
_diffrn_radiation_monochromator graphite
_diffrn_radiation_source 'fine-focus sealed tube'
_diffrn_radiation_type MoK\a
_diffrn_radiation_wavelength 0.71073
_diffrn_reflns_av_R_equivalents 0.0210
_diffrn_reflns_av_sigmaI/netI 0.0189
_diffrn_reflns_limit_h_max 16
_diffrn_reflns_limit_h_min -16
_diffrn_reflns_limit_k_max 29
_diffrn_reflns_limit_k_min -30
_diffrn_reflns_limit_l_max 7
_diffrn_reflns_limit_l_min -7
_diffrn_reflns_number 1018
_diffrn_reflns_theta_full 27.50
_diffrn_reflns_theta_max 27.50
_diffrn_reflns_theta_min 3.40
_diffrn_standards_decay_% <1
_exptl_absorpt_coefficient_mu 0.078
_exptl_absorpt_correction_T_max 0.9938
_exptl_absorpt_correction_T_min 0.9808
_exptl_absorpt_correction_type multi-scan
_exptl_absorpt_process_details 'SCALEPACK (Otwinowski & Minor, 1997)'
_exptl_crystal_colour colourless
_exptl_crystal_density_diffrn 1.246
_exptl_crystal_density_method 'not measured'
_exptl_crystal_description rod
_exptl_crystal_F_000 720
_exptl_crystal_size_max 0.25
_exptl_crystal_size_mid 0.10
_exptl_crystal_size_min 0.08
_refine_diff_density_max 0.072
_refine_diff_density_min -0.082
_refine_ls_abs_structure_details 'Flack H D (1983), Acta Cryst. A39, 876-881'
_refine_ls_abs_structure_Flack 0(3)
_refine_ls_extinction_coef 0.0145(17)
_refine_ls_extinction_expression Fc^*^=kFc[1+0.001xFc^2^\l^3^/sin(2\q)]^-1/4^
_refine_ls_extinction_method SHELXL
_refine_ls_goodness_of_fit_ref 1.045
_refine_ls_hydrogen_treatment constr
_refine_ls_matrix_type full
_refine_ls_number_parameters 90
_refine_ls_number_reflns 1018
_refine_ls_number_restraints 57
_refine_ls_restrained_S_all 1.032
_refine_ls_R_factor_all 0.0396
_refine_ls_R_factor_gt 0.0332
_refine_ls_shift/su_max 0.001
_refine_ls_shift/su_mean 0.000
_refine_ls_structure_factor_coef Fsqd
_refine_ls_weighting_details 'calc w=1/[\s^2^(Fo^2^)+(0.0417P)^2^+0.2808P] where P=(Fo^2^+2Fc^2^)/3'
_refine_ls_weighting_scheme calc
_refine_ls_wR_factor_gt 0.0776
_refine_ls_wR_factor_ref 0.0812
_reflns_number_gt 889
_reflns_number_total 1018
_reflns_threshold_expression >2\s(I)
_cod_data_source_file bs5004.cif
_cod_data_source_block k00210
_cod_original_sg_symbol_H-M Fdd2
_cod_database_code 2102481

loop_
_symmetry_equiv_pos_as_xyz
'x, y, z'
'-x, -y, z'
'-x+1/4, y+1/4, z+1/4'
'x+1/4, -y+1/4, z+1/4'
'x, y+1/2, z+1/2'
'-x, -y+1/2, z+1/2'
'-x+1/4, y+3/4, z+3/4'
'x+1/4, -y+3/4, z+3/4'
'x+1/2, y, z+1/2'
'-x+1/2, -y, z+1/2'
'-x+3/4, y+1/4, z+3/4'
'x+3/4, -y+1/4, z+3/4'
'x+1/2, y+1/2, z'
'-x+1/2, -y+1/2, z'
'-x+3/4, y+3/4, z+1/4'
'x+3/4, -y+3/4, z+1/4'

loop_
_atom_site_label
_atom_site_fract_x
_atom_site_fract_y
_atom_site_fract_z
_atom_site_U_iso_or_equiv
_atom_site_adp_type
_atom_site_calc_flag
_atom_site_refinement_flags
_atom_site_occupancy
_atom_site_disorder_group
_atom_site_type_symbol
C1 0.0472(4) 0.0176(3) 0.5304(6) 0.0434(8) Uani d PDU 0.775(5) 1 C
C2 0.0666(4) 0.0551(2) 0.7072(5) 0.0525(9) Uani d PDU 0.775(5) 1 C
C3 0.1539(6) 0.0886(3) 0.7051(9) 0.0666(9) Uani d PDU 0.775(5) 1 C
H3 0.1666 0.1126 0.8261 0.080 Uiso calc PR 0.775(5) 1 H
C4 0.2215(5) 0.0869(3) 0.5266(6) 0.0676(11) Uani d PDU 0.775(5) 1 C
H4 0.2797 0.1099 0.5256 0.081 Uiso calc PR 0.775(5) 1 H
C5 0.2035(3) 0.0512(2) 0.3489(4) 0.0630(8) Uani d PDU 0.775(5) 1 C
H5 0.2497 0.0499 0.2276 0.076 Uiso calc PR 0.775(5) 1 H
C6 0.1172(4) 0.01701(17) 0.3492(4) 0.0514(8) Uani d PDU 0.775(5) 1 C
H6 0.1054 -0.0068 0.2270 0.062 Uiso calc PR 0.775(5) 1 H
O2 -0.00629(19) 0.06154(10) 0.8794(5) 0.0672(9) Uani d PDU 0.387(3) 1 O
H2 0.0165 0.0830 0.9759 0.081 Uiso calc PR 0.387(3) 1 H
C1' 0.0449(14) 0.0200(9) 0.574(4) 0.0434(8) Uani d PDU 0.225(5) 2 C
C2' 0.1167(14) 0.0155(7) 0.403(3) 0.0514(8) Uani d PDU 0.225(5) 2 C
C3' 0.2069(13) 0.0483(8) 0.406(3) 0.0630(8) Uani d PDU 0.225(5) 2 C
H3' 0.2568 0.0445 0.2931 0.076 Uiso calc PR 0.225(5) 2 H
C4' 0.2203(18) 0.0861(10) 0.580(4) 0.0676(11) Uani d PDU 0.225(5) 2 C
H4' 0.2791 0.1087 0.5815 0.081 Uiso calc PR 0.225(5) 2 H
C5' 0.149(2) 0.0910(12) 0.748(5) 0.0666(9) Uani d PDU 0.225(5) 2 C
H5' 0.1574 0.1186 0.8584 0.080 Uiso calc PR 0.225(5) 2 H
C6' 0.0636(16) 0.0546(10) 0.758(4) 0.0525(9) Uani d PDU 0.225(5) 2 C
H6' 0.0207 0.0537 0.8854 0.063 Uiso calc PR 0.225(5) 2 H
O2' 0.1026(8) -0.0179(4) 0.207(2) 0.074(3) Uiso d PDU 0.113(3) 2 O
H2' 0.0987 0.0023 0.0952 0.111 Uiso calc PR 0.113(3) 2 H

loop_
_atom_site_aniso_label
_atom_site_aniso_U_11
_atom_site_aniso_U_22
_atom_site_aniso_U_33
_atom_site_aniso_U_12
_atom_site_aniso_U_13
_atom_site_aniso_U_23
C1 0.0457(6) 0.0438(8) 0.041(2) 0.0052(5) -0.0017(12) 0.0005(12)
C2 0.0605(8) 0.0548(7) 0.042(3) 0.0013(6) -0.0017(14) -0.0005(17)
C3 0.0723(12) 0.0610(10) 0.066(3) -0.0097(9) -0.0115(18) -0.0062(16)
C4 0.0574(8) 0.0674(9) 0.078(3) -0.0133(7) -0.0100(16) 0.0111(19)
C5 0.0503(7) 0.0748(11) 0.064(2) -0.0003(7) 0.0065(14) 0.0135(15)
C6 0.0516(7) 0.0609(8) 0.042(2) 0.0035(5) 0.0020(13) -0.0002(12)
O2 0.0823(19) 0.0671(15) 0.0521(14) -0.0096(11) 0.0058(13) -0.0134(12)
C1' 0.0457(6) 0.0438(8) 0.041(2) 0.0052(5) -0.0017(12) 0.0005(12)
C2' 0.0516(7) 0.0609(8) 0.042(2) 0.0035(5) 0.0020(13) -0.0002(12)
C3' 0.0503(7) 0.0748(11) 0.064(2) -0.0003(7) 0.0065(14) 0.0135(15)
C4' 0.0574(8) 0.0674(9) 0.078(3) -0.0133(7) -0.0100(16) 0.0111(19)
C5' 0.0723(12) 0.0610(10) 0.066(3) -0.0097(9) -0.0115(18) -0.0062(16)
C6' 0.0605(8) 0.0548(7) 0.042(3) 0.0013(6) -0.0017(14) -0.0005(17)

loop_
_atom_type_symbol
_atom_type_description
_atom_type_scat_dispersion_real
_atom_type_scat_dispersion_imag
_atom_type_scat_source
C C 0.0033 0.0016 'International Tables Vol C Tables 4.2.6.8 and 6.1.1.4'
H H 0.0000 0.0000 'International Tables Vol C Tables 4.2.6.8 and 6.1.1.4'
O O 0.0106 0.0060 'International Tables Vol C Tables 4.2.6.8 and 6.1.1.4'

loop_
_geom_angle_atom_site_label_1
_geom_angle_atom_site_label_2
_geom_angle_atom_site_label_3
_geom_angle_site_symmetry_3
_geom_angle
C6 C1 C2 . 117.5(2)
C6 C1 C1 2 121.6(3)
C2 C1 C1 2 120.9(4)
C3 C2 O2 . 119.4(3)
C3 C2 C1 . 120.8(3)
O2 C2 C1 . 119.6(4)
C4 C3 C2 . 120.6(3)
C4 C3 H3 . 119.7
C2 C3 H3 . 119.7
C3 C4 C5 . 119.9(3)
C3 C4 H4 . 120.0
C5 C4 H4 . 120.0
C4 C5 C6 . 120.3(3)
C4 C5 H5 . 119.9
C6 C5 H5 . 119.9
C5 C6 C1 . 121.0(2)
C5 C6 H6 . 119.5
C1 C6 H6 . 119.5
C2' C1' C6' . 120.3(9)
C2' C1' C1' 2 118.0(15)
C6' C1' C1' 2 120.9(12)
C1' C2' C3' . 120.4(9)
C1' C2' O2' . 123.8(12)
C3' C2' O2' . 115.6(11)
C4' C3' C2' . 118.8(10)
C4' C3' H3' . 120.6
C2' C3' H3' . 120.6
C5' C4' C3' . 121.1(9)
C5' C4' H4' . 119.4
C3' C4' H4' . 119.4
C4' C5' C6' . 120.4(11)
C4' C5' H5' . 119.8
C6' C5' H5' . 119.8
C1' C6' C5' . 118.2(10)
C1' C6' H6' . 120.9
C5' C6' H6' . 120.9
C2' O2' H2' . 109.5

loop_
_geom_bond_atom_site_label_1
_geom_bond_atom_site_label_2
_geom_bond_site_symmetry_2
_geom_bond_distance
C1 C6 . 1.396(3)
C1 C2 . 1.397(4)
C1 C1 2 1.480(8)
C2 C3 . 1.380(5)
C2 O2 . 1.390(5)
C3 C4 . 1.365(4)
C3 H3 . 0.9300
C4 C5 . 1.371(4)
C4 H4 . 0.9300
C5 C6 . 1.380(4)
C5 H5 . 0.9300
C6 H6 . 0.9300
O2 H2 . 0.8200
C1' C2' . 1.369(13)
C1' C6' . 1.387(14)
C1' C1' 2 1.50(3)
C2' C3' . 1.402(14)
C2' O2' . 1.415(13)
C3' C4' . 1.378(14)
C3' H3' . 0.9300
C4' C5' . 1.353(15)
C4' H4' . 0.9300
C5' C6' . 1.409(15)
C5' H5' . 0.9300
C6' H6' . 0.9300
O2' H2' . 0.8200

loop_
_geom_torsion_atom_site_label_1
_geom_torsion_atom_site_label_2
_geom_torsion_atom_site_label_3
_geom_torsion_atom_site_label_4
_geom_torsion_site_symmetry_1
_geom_torsion
C6 C1 C2 C3 . -2.2(8)
C1 C1 C2 C3 2 -178.9(7)
C6 C1 C2 O2 . 173.2(5)
C1 C1 C2 O2 2 -3.4(8)
O2 C2 C3 C4 . -173.7(7)
C1 C2 C3 C4 . 1.8(10)
C2 C3 C4 C5 . -0.7(11)
C3 C4 C5 C6 . 0.1(9)
C4 C5 C6 C1 . -0.7(5)
C2 C1 C6 C5 . 1.7(5)
C1 C1 C6 C5 2 178.3(7)
C6' C1' C2' C3' . -3.9(18)
C1' C1' C2' C3' 2 -174(2)
C6' C1' C2' O2' . -178.6(17)
C1' C1' C2' O2' 2 11(3)
C1' C2' C3' C4' . -1.9(18)
O2' C2' C3' C4' . 173.2(18)
C2' C3' C4' C5' . 2(3)
C3' C4' C5' C6' . 4(4)
C2' C1' C6' C5' . 10(3)
C1' C1' C6' C5' 2 180(3)
C4' C5' C6' C1' . -10(4)
